data_2312801
loop_
_publ_author_name
'Mandal, Koushik'
'Chopra, Deepak'

_publ_section_title
;
 Quantitative crystal structure analysis in trifluoromethyl- and
 cyano-substituted N-phenylbenzamides.
;
_journal_issue 2
_journal_name_full 'Acta crystallographica Section B, Structural science, crystal engineering and materials'
_journal_page_first 266
_journal_page_last 282
_journal_paper_doi 10.1107/S205252062500099X
_journal_volume 81
_journal_year 2025
_chemical_formula_moiety 'C15 H9 F3 N2 O'
_chemical_formula_sum 'C15 H9 F3 N2 O'
_chemical_formula_weight 290.24
_chemical_name_systematic 4CN2T
_space_group_crystal_system monoclinic
_space_group_IT_number 14
_space_group_name_Hall '-P 2yn'
_space_group_name_H-M_alt 'P 1 21/n 1'
_atom_sites_solution_hydrogens mixed
_atom_sites_solution_primary direct
_audit_creation_date 2024-08-03
_audit_creation_method
;
Olex2 1.5-alpha
(compiled 2024.02.16 svn.r378c4104 for OlexSys, GUI svn.r6928)
;
_cell_angle_alpha 90
_cell_angle_beta 104.148(5)
_cell_angle_gamma 90
_cell_formula_units_Z 8
_cell_length_a 10.8040(8)
_cell_length_b 13.3892(10)
_cell_length_c 18.8504(14)
_cell_measurement_reflns_used 1454
_cell_measurement_temperature 100
_cell_measurement_theta_max 21.31
_cell_measurement_theta_min 2.23
_cell_volume 2644.1(3)
_computing_cell_refinement 'SAINT v8.37A (Bruker, 2015)'
_computing_data_reduction 'SAINT v8.37A (Bruker, 2015)'
_computing_molecular_graphics 'Olex2 1.5-alpha (Dolomanov et al., 2009)'
_computing_publication_material 'Olex2 1.5-alpha (Dolomanov et al., 2009)'
_computing_structure_refinement 'SHELXL 2018/3 (Sheldrick, 2015)'
_computing_structure_solution 'SHELXS  (Sheldrick, 2008)'
_diffrn_ambient_temperature 100
_diffrn_measured_fraction_theta_full 0.996
_diffrn_measured_fraction_theta_max 0.992
_diffrn_measurement_device_type 'Bruker APEX-II CCD'
_diffrn_measurement_method '\f and \w scans'
_diffrn_radiation_type MoK\a
_diffrn_radiation_wavelength 0.71073
_diffrn_reflns_av_R_equivalents 0.1344
_diffrn_reflns_av_unetI/netI 0.1773
_diffrn_reflns_Laue_measured_fraction_full 0.996
_diffrn_reflns_Laue_measured_fraction_max 0.992
_diffrn_reflns_limit_h_max 15
_diffrn_reflns_limit_h_min -15
_diffrn_reflns_limit_k_max 18
_diffrn_reflns_limit_k_min -18
_diffrn_reflns_limit_l_max 26
_diffrn_reflns_limit_l_min -26
_diffrn_reflns_number 27067
_diffrn_reflns_point_group_measured_fraction_full 0.996
_diffrn_reflns_point_group_measured_fraction_max 0.992
_diffrn_reflns_theta_full 25.242
_diffrn_reflns_theta_max 30.125
_diffrn_reflns_theta_min 2.228
_exptl_absorpt_coefficient_mu 0.122
_exptl_absorpt_correction_T_max 0.7460
_exptl_absorpt_correction_T_min 0.4898
_exptl_absorpt_correction_type multi-scan
_exptl_absorpt_process_details
;
SADABS-2014/5 (Bruker,2014/5) was used for absorption correction.
wR2(int) was 0.0986 before and 0.0687 after correction.
The Ratio of minimum to maximum transmission is 0.6566.
The \l/2 correction factor is 0.00150.
;
_exptl_crystal_colour 'clear light colourless'
_exptl_crystal_colour_lustre clear
_exptl_crystal_colour_modifier light
_exptl_crystal_colour_primary colourless
_exptl_crystal_density_diffrn 1.458
_exptl_crystal_description plate
_exptl_crystal_F_000 1184
_exptl_crystal_preparation 'Slow evaporation'
_exptl_crystal_recrystallization_method 'Slow evaporation from EtOAc'
_exptl_crystal_size_max 0.321
_exptl_crystal_size_mid 0.153
_exptl_crystal_size_min 0.121
_refine_diff_density_max 0.384
_refine_diff_density_min -0.385
_refine_diff_density_rms 0.094
_refine_ls_extinction_coef 0.022(2)
_refine_ls_extinction_expression Fc^*^=kFc[1+0.001xFc^2^\l^3^/sin(2\q)]^-1/4^
_refine_ls_extinction_method 'SHELXL-2018/3 (Sheldrick 2018)'
_refine_ls_goodness_of_fit_ref 0.983
_refine_ls_hydrogen_treatment mixed
_refine_ls_matrix_type full
_refine_ls_number_parameters 388
_refine_ls_number_reflns 7736
_refine_ls_number_restraints 0
_refine_ls_restrained_S_all 0.983
_refine_ls_R_factor_all 0.1786
_refine_ls_R_factor_gt 0.0774
_refine_ls_shift/su_max 0.000
_refine_ls_shift/su_mean 0.000
_refine_ls_structure_factor_coef Fsqd
_refine_ls_weighting_details 'w=1/[\s^2^(Fo^2^)+(0.0505P)^2^] where P=(Fo^2^+2Fc^2^)/3'
_refine_ls_weighting_scheme calc
_refine_ls_wR_factor_gt 0.1611
_refine_ls_wR_factor_ref 0.2073
_reflns_Friedel_coverage 0.000
_reflns_number_gt 3487
_reflns_number_total 7736
_reflns_threshold_expression 'I > 2\s(I)'
_publcif_datablock.id {3d29679a-59a0-4d21-90a6-8ac79a98dd29}

_publcif_info_exptl_table_max_cols 5
_publcif_info_exptl_table_use_headnotes n
_cod_data_source_file aw5098sup1.cif
_cod_data_source_block 4CN2T
_cod_depositor_comments 'Adding full bibliography for 2312792--2312801.cif.'
_cod_database_code 2312801
_cod_database_fobs_code 2312801
_shelx_shelxl_version_number 2018/3
_shelx_space_group_comment
;
The symmetry employed for this shelxl refinement is uniquely defined
by the following loop, which should always be used as a source of
symmetry information in preference to the above space-group names.
They are only intended as comments.
;
_shelx_estimated_absorpt_t_max 0.985
_shelx_estimated_absorpt_t_min 0.962
_olex2_refinement_description
;
1. Fixed Uiso
 At 1.2 times of:
  All C(H) groups
2.a Aromatic/amide H refined with riding coordinates:
 C3(H3), C4(H4), C6(H6), C7(H7), C11(H11), C12(H12), C13(H13), C14(H14),
 C18(H18), C19(H19), C21(H21), C22(H22), C26(H26), C27(H27), C28(H28), C29(H29)
;
_olex2_submission_special_instructions 'No special instructions were received'
_publcif_funding_html
'<span class="funder"><span class="fundref-name" data-id="100005926">International Centre for Diffraction Data</span><span class="fundref-subname" data-id=""></span> (<span class="fundref-grant-group"><span class="fundref-grant-type">grant</span> No. <span class="fundref-grant-id">20-07</span> to <span class="fundref-grant-recipient">Deepak Chopra</span></span>).</span>'

loop_
_space_group_symop_operation_xyz
'x, y, z'
'-x+1/2, y+1/2, -z+1/2'
'-x, -y, -z'
'x-1/2, -y-1/2, z-1/2'

loop_
_atom_site_label
_atom_site_type_symbol
_atom_site_fract_x
_atom_site_fract_y
_atom_site_fract_z
_atom_site_U_iso_or_equiv
_atom_site_adp_type
_atom_site_occupancy
_atom_site_site_symmetry_order
_atom_site_calc_flag
_atom_site_refinement_flags_posn
_atom_site_refinement_flags_adp
_atom_site_refinement_flags_occupancy
_atom_site_disorder_assembly
_atom_site_disorder_group
C1 C 1.2809(3) 0.3005(2) 0.84493(17) 0.0349(7) Uani 1 1 d . . . . .
C2 C 1.2337(3) 0.4014(2) 0.84130(16) 0.0314(7) Uani 1 1 d . . . . .
C3 C 1.2979(3) 0.4753(2) 0.88821(16) 0.0338(7) Uani 1 1 d . . . . .
H3 H 1.373891 0.459921 0.924050 0.041 Uiso 1 1 calc R U . . .
C4 C 1.2498(3) 0.5706(2) 0.88195(16) 0.0346(7) Uani 1 1 d . . . . .
H4 H 1.293574 0.621208 0.913687 0.041 Uiso 1 1 calc R U . . .
C5 C 1.1377(3) 0.5947(2) 0.82979(15) 0.0299(6) Uani 1 1 d . . . . .
C6 C 1.0733(3) 0.5207(2) 0.78375(16) 0.0309(7) Uani 1 1 d . . . . .
H6 H 0.996388 0.535809 0.748560 0.037 Uiso 1 1 calc R U . . .
C7 C 1.1221(3) 0.4243(2) 0.78948(16) 0.0332(7) Uani 1 1 d . . . . .
H7 H 1.078730 0.373574 0.757679 0.040 Uiso 1 1 calc R U . . .
C8 C 0.9998(3) 0.7379(2) 0.77880(16) 0.0296(6) Uani 1 1 d . . . . .
C9 C 0.9870(3) 0.8481(2) 0.79084(15) 0.0307(7) Uani 1 1 d . . . . .
C10 C 0.8694(3) 0.8940(2) 0.79053(15) 0.0336(7) Uani 1 1 d . . . . .
C11 C 0.8628(3) 0.9962(2) 0.79842(17) 0.0414(8) Uani 1 1 d . . . . .
H11 H 0.783843 1.026592 0.799480 0.050 Uiso 1 1 calc R U . . .
C12 C 0.9704(3) 1.0545(3) 0.80479(18) 0.0469(9) Uani 1 1 d . . . . .
H12 H 0.964550 1.124896 0.809250 0.056 Uiso 1 1 calc R U . . .
C13 C 1.0865(3) 1.0113(3) 0.80473(18) 0.0432(8) Uani 1 1 d . . . . .
H13 H 1.160309 1.051614 0.808909 0.052 Uiso 1 1 calc R U . . .
C14 C 1.0940(3) 0.9085(2) 0.79851(16) 0.0374(7) Uani 1 1 d . . . . .
H14 H 1.174128 0.878668 0.799517 0.045 Uiso 1 1 calc R U . . .
C15 C 0.7512(3) 0.8328(3) 0.78480(17) 0.0372(8) Uani 1 1 d . . . . .
F1 F 0.69547(16) 0.80393(14) 0.71585(9) 0.0410(5) Uani 1 1 d . . . . .
F2 F 0.66066(16) 0.88416(15) 0.80767(10) 0.0484(5) Uani 1 1 d . . . . .
F3 F 0.77104(15) 0.74890(14) 0.82522(10) 0.0429(5) Uani 1 1 d . . . . .
N1 N 1.0964(2) 0.69462(18) 0.82809(14) 0.0307(6) Uani 1 1 d . . . . .
H1 H 1.138(4) 0.731(3) 0.868(2) 0.081(14) Uiso 1 1 d . . . . .
N2 N 1.3172(3) 0.2199(2) 0.84609(15) 0.0429(7) Uani 1 1 d . . . . .
O1 O 0.92908(19) 0.69463(15) 0.72702(11) 0.0349(5) Uani 1 1 d . . . . .
C16 C 0.9424(3) 0.2519(2) 0.53443(16) 0.0329(7) Uani 1 1 d . . . . .
C17 C 0.9157(3) 0.3561(2) 0.54192(16) 0.0314(7) Uani 1 1 d . . . . .
C18 C 1.0094(3) 0.4180(2) 0.58340(16) 0.0322(7) Uani 1 1 d . . . . .
H18 H 1.091754 0.392064 0.605259 0.039 Uiso 1 1 calc R U . . .
C19 C 0.9825(3) 0.5170(2) 0.59270(15) 0.0304(7) Uani 1 1 d . . . . .
H19 H 1.046296 0.559472 0.620937 0.036 Uiso 1 1 calc R U . . .
C20 C 0.8617(3) 0.5546(2) 0.56059(15) 0.0281(6) Uani 1 1 d . . . . .
C21 C 0.7688(3) 0.4935(2) 0.51786(16) 0.0336(7) Uani 1 1 d . . . . .
H21 H 0.687268 0.519952 0.494838 0.040 Uiso 1 1 calc R U . . .
C22 C 0.7956(3) 0.3938(2) 0.50901(16) 0.0326(7) Uani 1 1 d . . . . .
H22 H 0.732122 0.351354 0.480505 0.039 Uiso 1 1 calc R U . . .
C23 C 0.7646(3) 0.7182(2) 0.52466(16) 0.0291(6) Uani 1 1 d . . . . .
C24 C 0.7438(3) 0.8189(2) 0.55415(15) 0.0305(7) Uani 1 1 d . . . . .
C25 C 0.6205(3) 0.8546(2) 0.55142(16) 0.0334(7) Uani 1 1 d . . . . .
C26 C 0.6049(3) 0.9501(2) 0.57678(16) 0.0393(8) Uani 1 1 d . . . . .
H26 H 0.521722 0.974397 0.575331 0.047 Uiso 1 1 calc R U . . .
C27 C 0.7101(4) 1.0099(3) 0.60408(18) 0.0466(9) Uani 1 1 d . . . . .
H27 H 0.698538 1.075553 0.620414 0.056 Uiso 1 1 calc R U . . .
C28 C 0.8316(3) 0.9749(2) 0.60781(18) 0.0424(8) Uani 1 1 d . . . . .
H28 H 0.903542 1.016261 0.626903 0.051 Uiso 1 1 calc R U . . .
C29 C 0.8485(3) 0.8791(2) 0.58354(16) 0.0363(7) Uani 1 1 d . . . . .
H29 H 0.932314 0.854478 0.587078 0.044 Uiso 1 1 calc R U . . .
C30 C 0.5065(3) 0.7901(2) 0.52415(17) 0.0358(7) Uani 1 1 d . . . . .
F4 F 0.46832(16) 0.78640(14) 0.45129(9) 0.0436(5) Uani 1 1 d . . . . .
F5 F 0.40454(17) 0.82193(16) 0.54702(11) 0.0536(6) Uani 1 1 d . . . . .
F6 F 0.52624(17) 0.69541(14) 0.54745(10) 0.0457(5) Uani 1 1 d . . . . .
N3 N 0.8356(2) 0.65566(18) 0.57373(15) 0.0312(6) Uani 1 1 d . . . . .
H3A H 0.868(3) 0.674(3) 0.6176(19) 0.042(10) Uiso 1 1 d . . . . .
N4 N 0.9647(2) 0.1690(2) 0.52977(15) 0.0392(6) Uani 1 1 d . . . . .
O2 O 0.72233(18) 0.69698(15) 0.45935(11) 0.0334(5) Uani 1 1 d . . . . .

loop_
_atom_site_aniso_label
_atom_site_aniso_U_11
_atom_site_aniso_U_22
_atom_site_aniso_U_33
_atom_site_aniso_U_23
_atom_site_aniso_U_13
_atom_site_aniso_U_12
C1 0.0353(16) 0.0311(18) 0.0383(17) 0.0043(14) 0.0089(14) 0.0020(13)
C2 0.0353(15) 0.0241(15) 0.0346(15) 0.0020(13) 0.0080(13) 0.0008(12)
C3 0.0318(15) 0.0296(17) 0.0373(16) -0.0023(14) 0.0032(13) 0.0016(13)
C4 0.0352(16) 0.0303(17) 0.0357(16) -0.0011(14) 0.0039(13) 0.0006(13)
C5 0.0352(15) 0.0254(16) 0.0299(15) 0.0021(13) 0.0095(13) 0.0019(12)
C6 0.0286(14) 0.0239(15) 0.0379(16) -0.0013(13) 0.0035(13) -0.0010(12)
C7 0.0380(16) 0.0258(16) 0.0362(16) 0.0004(13) 0.0099(13) 0.0002(13)
C8 0.0284(14) 0.0300(16) 0.0304(15) 0.0033(13) 0.0071(13) -0.0013(12)
C9 0.0370(16) 0.0252(15) 0.0284(14) -0.0009(12) 0.0055(13) 0.0046(12)
C10 0.0385(16) 0.0304(17) 0.0295(15) 0.0000(13) 0.0040(13) 0.0042(13)
C11 0.0529(19) 0.0331(18) 0.0386(18) 0.0008(15) 0.0120(15) 0.0101(15)
C12 0.065(2) 0.0272(17) 0.0466(19) -0.0024(15) 0.0091(17) -0.0014(16)
C13 0.0494(19) 0.0354(19) 0.0416(18) 0.0000(15) 0.0052(15) -0.0082(16)
C14 0.0401(17) 0.0350(18) 0.0361(16) -0.0003(15) 0.0075(14) -0.0029(14)
C15 0.0383(17) 0.042(2) 0.0314(16) 0.0059(15) 0.0087(14) 0.0119(14)
F1 0.0417(10) 0.0424(11) 0.0372(10) 0.0029(8) 0.0066(8) 0.0008(8)
F2 0.0416(10) 0.0553(13) 0.0498(11) 0.0007(10) 0.0140(9) 0.0145(9)
F3 0.0396(10) 0.0421(11) 0.0460(10) 0.0143(9) 0.0088(8) 0.0033(8)
N1 0.0305(13) 0.0252(13) 0.0332(13) -0.0026(11) 0.0018(11) 0.0012(11)
N2 0.0473(16) 0.0314(16) 0.0493(16) 0.0003(13) 0.0105(13) 0.0050(13)
O1 0.0365(11) 0.0303(12) 0.0341(11) -0.0016(9) 0.0013(9) 0.0037(9)
C16 0.0291(15) 0.0313(18) 0.0367(16) -0.0008(14) 0.0051(13) -0.0011(13)
C17 0.0357(16) 0.0255(16) 0.0339(15) 0.0009(13) 0.0102(13) -0.0024(13)
C18 0.0313(15) 0.0298(16) 0.0351(16) 0.0024(13) 0.0073(13) 0.0015(12)
C19 0.0319(15) 0.0276(16) 0.0310(15) -0.0008(13) 0.0064(12) -0.0032(12)
C20 0.0326(15) 0.0257(15) 0.0260(14) 0.0007(12) 0.0070(12) 0.0003(12)
C21 0.0368(16) 0.0268(16) 0.0342(16) -0.0015(13) 0.0028(13) 0.0004(13)
C22 0.0324(15) 0.0293(16) 0.0353(15) -0.0027(14) 0.0072(13) -0.0034(12)
C23 0.0301(14) 0.0238(15) 0.0315(15) -0.0001(13) 0.0038(13) 0.0007(12)
C24 0.0379(16) 0.0251(15) 0.0271(14) 0.0009(12) 0.0055(13) 0.0005(12)
C25 0.0399(17) 0.0291(17) 0.0302(15) 0.0020(13) 0.0065(13) 0.0054(13)
C26 0.0512(19) 0.0309(18) 0.0330(16) 0.0028(14) 0.0052(15) 0.0115(15)
C27 0.072(2) 0.0252(17) 0.0387(18) -0.0020(14) 0.0058(17) 0.0054(17)
C28 0.057(2) 0.0259(17) 0.0422(18) -0.0011(15) 0.0090(16) -0.0057(15)
C29 0.0399(17) 0.0316(17) 0.0355(16) 0.0016(14) 0.0057(14) -0.0038(14)
C30 0.0339(16) 0.0401(19) 0.0336(16) -0.0026(14) 0.0084(13) 0.0068(14)
F4 0.0415(10) 0.0512(12) 0.0347(10) -0.0039(9) 0.0028(8) 0.0016(8)
F5 0.0398(10) 0.0655(14) 0.0594(12) -0.0111(11) 0.0195(9) 0.0040(9)
F6 0.0454(10) 0.0371(11) 0.0533(11) 0.0049(9) 0.0098(9) -0.0060(8)
N3 0.0363(14) 0.0245(14) 0.0305(14) -0.0010(11) 0.0037(11) 0.0037(11)
N4 0.0415(15) 0.0285(15) 0.0463(16) -0.0002(13) 0.0082(13) 0.0016(12)
O2 0.0360(11) 0.0284(11) 0.0332(11) -0.0023(9) 0.0038(9) 0.0028(9)

loop_
_atom_type_symbol
_atom_type_description
_atom_type_scat_dispersion_real
_atom_type_scat_dispersion_imag
_atom_type_scat_source
C C 0.0033 0.0016 'International Tables Vol C Tables 4.2.6.8 and 6.1.1.4'
H H 0.0000 0.0000 'International Tables Vol C Tables 4.2.6.8 and 6.1.1.4'
F F 0.0171 0.0103 'International Tables Vol C Tables 4.2.6.8 and 6.1.1.4'
N N 0.0061 0.0033 'International Tables Vol C Tables 4.2.6.8 and 6.1.1.4'
O O 0.0106 0.0060 'International Tables Vol C Tables 4.2.6.8 and 6.1.1.4'

loop_
_geom_angle_atom_site_label_1
_geom_angle_atom_site_label_2
_geom_angle_atom_site_label_3
_geom_angle
_geom_angle_site_symmetry_1
_geom_angle_site_symmetry_3
_geom_angle_publ_flag
N2 C1 C2 178.4(3) . . ?
C3 C2 C1 121.4(3) . . ?
C7 C2 C1 118.5(3) . . ?
C7 C2 C3 120.1(3) . . ?
C2 C3 H3 120.4 . . ?
C4 C3 C2 119.1(3) . . ?
C4 C3 H3 120.4 . . ?
C3 C4 H4 119.3 . . ?
C3 C4 C5 121.3(3) . . ?
C5 C4 H4 119.3 . . ?
C4 C5 N1 116.8(3) . . ?
C6 C5 C4 119.4(3) . . ?
C6 C5 N1 123.9(2) . . ?
C5 C6 H6 120.2 . . ?
C5 C6 C7 119.5(3) . . ?
C7 C6 H6 120.2 . . ?
C2 C7 C6 120.5(3) . . ?
C2 C7 H7 119.7 . . ?
C6 C7 H7 119.7 . . ?
N1 C8 C9 113.7(2) . . ?
O1 C8 C9 121.4(2) . . ?
O1 C8 N1 124.9(3) . . ?
C10 C9 C8 122.9(3) . . ?
C14 C9 C8 118.8(3) . . ?
C14 C9 C10 118.2(3) . . ?
C9 C10 C15 120.9(3) . . ?
C11 C10 C9 120.1(3) . . ?
C11 C10 C15 119.0(3) . . ?
C10 C11 H11 119.8 . . ?
C10 C11 C12 120.3(3) . . ?
C12 C11 H11 119.8 . . ?
C11 C12 H12 119.7 . . ?
C11 C12 C13 120.6(3) . . ?
C13 C12 H12 119.7 . . ?
C12 C13 H13 120.4 . . ?
C12 C13 C14 119.2(3) . . ?
C14 C13 H13 120.4 . . ?
C9 C14 H14 119.2 . . ?
C13 C14 C9 121.6(3) . . ?
C13 C14 H14 119.2 . . ?
F1 C15 C10 113.5(3) . . ?
F1 C15 F2 105.4(2) . . ?
F2 C15 C10 111.7(3) . . ?
F3 C15 C10 113.6(2) . . ?
F3 C15 F1 106.2(3) . . ?
F3 C15 F2 105.8(2) . . ?
C5 N1 H1 113(3) . . ?
C8 N1 C5 127.8(3) . . ?
C8 N1 H1 119(3) . . ?
N4 C16 C17 178.8(3) . . ?
C18 C17 C16 119.8(3) . . ?
C22 C17 C16 119.8(3) . . ?
C22 C17 C18 120.4(3) . . ?
C17 C18 H18 120.1 . . ?
C19 C18 C17 119.9(3) . . ?
C19 C18 H18 120.1 . . ?
C18 C19 H19 120.1 . . ?
C18 C19 C20 119.8(3) . . ?
C20 C19 H19 120.1 . . ?
C19 C20 N3 118.4(3) . . ?
C21 C20 C19 120.5(3) . . ?
C21 C20 N3 121.1(3) . . ?
C20 C21 H21 120.2 . . ?
C22 C21 C20 119.6(3) . . ?
C22 C21 H21 120.2 . . ?
C17 C22 H22 120.1 . . ?
C21 C22 C17 119.8(3) . . ?
C21 C22 H22 120.1 . . ?
N3 C23 C24 114.8(2) . . ?
O2 C23 C24 121.7(3) . . ?
O2 C23 N3 123.5(3) . . ?
C25 C24 C23 121.3(3) . . ?
C29 C24 C23 119.3(3) . . ?
C29 C24 C25 119.4(3) . . ?
C24 C25 C30 120.9(3) . . ?
C26 C25 C24 119.6(3) . . ?
C26 C25 C30 119.5(3) . . ?
C25 C26 H26 119.9 . . ?
C27 C26 C25 120.2(3) . . ?
C27 C26 H26 119.9 . . ?
C26 C27 H27 119.7 . . ?
C28 C27 C26 120.5(3) . . ?
C28 C27 H27 119.7 . . ?
C27 C28 H28 120.1 . . ?
C27 C28 C29 119.8(3) . . ?
C29 C28 H28 120.1 . . ?
C24 C29 C28 120.5(3) . . ?
C24 C29 H29 119.8 . . ?
C28 C29 H29 119.8 . . ?
F4 C30 C25 113.5(3) . . ?
F4 C30 F5 105.6(2) . . ?
F4 C30 F6 106.6(3) . . ?
F5 C30 C25 112.2(3) . . ?
F6 C30 C25 112.5(2) . . ?
F6 C30 F5 105.7(3) . . ?
C20 N3 H3A 113(2) . . ?
C23 N3 C20 125.5(3) . . ?
C23 N3 H3A 121(2) . . ?

loop_
_geom_bond_atom_site_label_1
_geom_bond_atom_site_label_2
_geom_bond_distance
_geom_bond_site_symmetry_2
_geom_bond_publ_flag
C1 C2 1.439(4) . ?
C1 N2 1.147(4) . ?
C2 C3 1.394(4) . ?
C2 C7 1.388(4) . ?
C3 H3 0.9500 . ?
C3 C4 1.371(4) . ?
C4 H4 0.9500 . ?
C4 C5 1.399(4) . ?
C5 C6 1.387(4) . ?
C5 N1 1.408(4) . ?
C6 H6 0.9500 . ?
C6 C7 1.388(4) . ?
C7 H7 0.9500 . ?
C8 C9 1.504(4) . ?
C8 N1 1.347(4) . ?
C8 O1 1.228(3) . ?
C9 C10 1.410(4) . ?
C9 C14 1.389(4) . ?
C10 C11 1.380(5) . ?
C10 C15 1.499(4) . ?
C11 H11 0.9500 . ?
C11 C12 1.381(5) . ?
C12 H12 0.9500 . ?
C12 C13 1.381(5) . ?
C13 H13 0.9500 . ?
C13 C14 1.385(5) . ?
C14 H14 0.9500 . ?
C15 F1 1.349(3) . ?
C15 F2 1.350(3) . ?
C15 F3 1.345(4) . ?
N1 H1 0.92(5) . ?
C16 C17 1.438(4) . ?
C16 N4 1.143(4) . ?
C17 C18 1.392(4) . ?
C17 C22 1.389(4) . ?
C18 H18 0.9500 . ?
C18 C19 1.377(4) . ?
C19 H19 0.9500 . ?
C19 C20 1.392(4) . ?
C20 C21 1.389(4) . ?
C20 N3 1.417(4) . ?
C21 H21 0.9500 . ?
C21 C22 1.384(4) . ?
C22 H22 0.9500 . ?
C23 C24 1.496(4) . ?
C23 N3 1.341(4) . ?
C23 O2 1.237(3) . ?
C24 C25 1.405(4) . ?
C24 C29 1.389(4) . ?
C25 C26 1.390(4) . ?
C25 C30 1.489(4) . ?
C26 H26 0.9500 . ?
C26 C27 1.382(5) . ?
C27 H27 0.9500 . ?
C27 C28 1.380(5) . ?
C28 H28 0.9500 . ?
C28 C29 1.390(4) . ?
C29 H29 0.9500 . ?
C30 F4 1.335(3) . ?
C30 F5 1.347(3) . ?
C30 F6 1.342(4) . ?
N3 H3A 0.85(3) . ?

loop_
_geom_torsion_atom_site_label_1
_geom_torsion_atom_site_label_2
_geom_torsion_atom_site_label_3
_geom_torsion_atom_site_label_4
_geom_torsion
_geom_torsion_site_symmetry_1
_geom_torsion_site_symmetry_2
_geom_torsion_site_symmetry_3
_geom_torsion_site_symmetry_4
_geom_torsion_publ_flag
C1 C2 C3 C4 179.2(3) . . . . ?
C1 C2 C7 C6 -179.7(3) . . . . ?
C2 C3 C4 C5 0.3(5) . . . . ?
C3 C2 C7 C6 0.1(5) . . . . ?
C3 C4 C5 C6 0.4(5) . . . . ?
C3 C4 C5 N1 179.8(3) . . . . ?
C4 C5 C6 C7 -0.9(4) . . . . ?
C4 C5 N1 C8 172.8(3) . . . . ?
C5 C6 C7 C2 0.7(5) . . . . ?
C6 C5 N1 C8 -7.8(5) . . . . ?
C7 C2 C3 C4 -0.6(5) . . . . ?
C8 C9 C10 C11 -176.9(3) . . . . ?
C8 C9 C10 C15 5.7(4) . . . . ?
C8 C9 C14 C13 175.5(3) . . . . ?
C9 C8 N1 C5 -176.4(3) . . . . ?
C9 C10 C11 C12 1.7(5) . . . . ?
C9 C10 C15 F1 -80.1(3) . . . . ?
C9 C10 C15 F2 160.9(3) . . . . ?
C9 C10 C15 F3 41.3(4) . . . . ?
C10 C9 C14 C13 -0.9(4) . . . . ?
C10 C11 C12 C13 -1.2(5) . . . . ?
C11 C10 C15 F1 102.4(3) . . . . ?
C11 C10 C15 F2 -16.6(4) . . . . ?
C11 C10 C15 F3 -136.2(3) . . . . ?
C11 C12 C13 C14 -0.3(5) . . . . ?
C12 C13 C14 C9 1.3(5) . . . . ?
C14 C9 C10 C11 -0.6(4) . . . . ?
C14 C9 C10 C15 -178.1(3) . . . . ?
C15 C10 C11 C12 179.2(3) . . . . ?
N1 C5 C6 C7 179.7(3) . . . . ?
N1 C8 C9 C10 -132.3(3) . . . . ?
N1 C8 C9 C14 51.5(4) . . . . ?
O1 C8 C9 C10 49.5(4) . . . . ?
O1 C8 C9 C14 -126.7(3) . . . . ?
O1 C8 N1 C5 1.7(5) . . . . ?
C16 C17 C18 C19 -177.8(3) . . . . ?
C16 C17 C22 C21 178.2(3) . . . . ?
C17 C18 C19 C20 0.1(4) . . . . ?
C18 C17 C22 C21 -0.4(5) . . . . ?
C18 C19 C20 C21 -1.4(4) . . . . ?
C18 C19 C20 N3 177.4(3) . . . . ?
C19 C20 C21 C22 1.9(4) . . . . ?
C19 C20 N3 C23 142.4(3) . . . . ?
C20 C21 C22 C17 -1.0(4) . . . . ?
C21 C20 N3 C23 -38.8(4) . . . . ?
C22 C17 C18 C19 0.8(4) . . . . ?
C23 C24 C25 C26 -177.5(3) . . . . ?
C23 C24 C25 C30 4.7(4) . . . . ?
C23 C24 C29 C28 176.6(3) . . . . ?
C24 C23 N3 C20 175.6(3) . . . . ?
C24 C25 C26 C27 0.4(5) . . . . ?
C24 C25 C30 F4 -80.7(3) . . . . ?
C24 C25 C30 F5 159.6(3) . . . . ?
C24 C25 C30 F6 40.5(4) . . . . ?
C25 C24 C29 C28 -2.2(4) . . . . ?
C25 C26 C27 C28 -1.2(5) . . . . ?
C26 C25 C30 F4 101.5(3) . . . . ?
C26 C25 C30 F5 -18.2(4) . . . . ?
C26 C25 C30 F6 -137.3(3) . . . . ?
C26 C27 C28 C29 0.4(5) . . . . ?
C27 C28 C29 C24 1.3(5) . . . . ?
C29 C24 C25 C26 1.3(4) . . . . ?
C29 C24 C25 C30 -176.6(3) . . . . ?
C30 C25 C26 C27 178.3(3) . . . . ?
N3 C20 C21 C22 -176.9(3) . . . . ?
N3 C23 C24 C25 -120.8(3) . . . . ?
N3 C23 C24 C29 60.4(4) . . . . ?
O2 C23 C24 C25 61.5(4) . . . . ?
O2 C23 C24 C29 -117.2(3) . . . . ?
O2 C23 N3 C20 -6.8(5) . . . . ?

loop_
_publcif_info_cif.paper_type
CB

loop_
_publcif_info_datablock.id
_publcif_info_datablock.publ_exptl
_publcif_info_datablock.publ_geom
_publcif_info_datablock.structure
{3d29679a-59a0-4d21-90a6-8ac79a98dd29} y y y
{4df92cfa-0f4a-4919-985a-bc7fe26f55e6} y y y
{a727f01b-8ab1-4f3b-8894-ade685327262} y y y
{12e1c9e8-b3ae-47a9-9bbf-9351244c3b5b} y y y
{37bc25b4-6bfd-44df-915f-cd1ad2440fd3} n y y
{c5dc4b23-3b8a-4503-ae07-fb1a02efa890} n y y
{908669fc-41f6-45dc-8182-74a4d3736e84} n y y
{e8f57f5f-93b1-4574-a823-31969f1ec2e2} n y y
{7d3d6459-09f9-4193-9562-7884296bd420} n y y
{2cab435c-c9e3-4b45-a7fc-9b23212599fd} n y y

loop_
_publcif_info_exptl_table_extra_item
sin_theta_over_lambda_max

loop_
_publcif_info_exptl_table_header_item
?

loop_
_publcif_info_tables.block_id
_publcif_info_tables.reference_item
{37bc25b4-6bfd-44df-915f-cd1ad2440fd3} '_publcif_info_datablock.publ_exptl'
